data_4505034
loop_
_publ_author_name
'Zhang, Guoqi'
'Yang, Guoqiang'
'Chen, Qingqi'
'Ma, Jin Shi'

_publ_section_title
;
 Novel Network Polymers Formed by Self-Assembly of Silver Nitrate and
 Pyrrol-2-yl-methyleneamine Ligands with Flexible Spacers
;
_journal_issue 2
_journal_name_full 'Crystal Growth &amp; Design'
_journal_page_first 661
_journal_paper_doi 10.1021/cg049833h
_journal_volume 5
_journal_year 2005
_chemical_formula_sum 'C14 H18 Ag N5 O3'
_chemical_formula_weight 412.20
_chemical_name_systematic
; 
 ? 
;
_space_group_IT_number 9
_symmetry_cell_setting monoclinic
_symmetry_space_group_name_Hall 'C -2yc'
_symmetry_space_group_name_H-M 'C 1 c 1'
_atom_sites_solution_hydrogens geom
_atom_sites_solution_primary direct
_atom_sites_solution_secondary difmap
_audit_creation_method SHELXL-97
_cell_angle_alpha 90.00
_cell_angle_beta 101.91(3)
_cell_angle_gamma 90.00
_cell_formula_units_Z 4
_cell_length_a 14.354(3)
_cell_length_b 14.127(3)
_cell_length_c 8.0576(16)
_cell_measurement_reflns_used 6749
_cell_measurement_temperature 293(2)
_cell_measurement_theta_max 27.42
_cell_measurement_theta_min 2.04
_cell_volume 1598.7(6)
_computing_cell_refinement 'Rapid Auto(Rigaku 2001)'
_computing_data_collection 'Rapid Auto(Rigaku 2001)'
_computing_data_reduction 'Rapid Auto(Rigaku 2001)'
_computing_structure_refinement 'SHELXL-97 (Sheldrick, 1997)'
_computing_structure_solution 'SHELXS-97 (Sheldrick, 1990)'
_diffrn_ambient_temperature 293(2)
_diffrn_measured_fraction_theta_full 0.996
_diffrn_measured_fraction_theta_max 0.996
_diffrn_measurement_device_type 'Rigaku Raxis Rapid IP'
_diffrn_measurement_method oscillation
_diffrn_radiation_monochromator graphite
_diffrn_radiation_source 'Rotating Anode'
_diffrn_radiation_type MoK\a
_diffrn_radiation_wavelength 0.71073
_diffrn_reflns_av_R_equivalents 0.0000
_diffrn_reflns_av_sigmaI/netI 0.0552
_diffrn_reflns_limit_h_max 18
_diffrn_reflns_limit_h_min 0
_diffrn_reflns_limit_k_max 18
_diffrn_reflns_limit_k_min 0
_diffrn_reflns_limit_l_max 10
_diffrn_reflns_limit_l_min -10
_diffrn_reflns_number 1823
_diffrn_reflns_theta_full 27.42
_diffrn_reflns_theta_max 27.42
_diffrn_reflns_theta_min 2.04
_exptl_absorpt_coefficient_mu 1.283
_exptl_absorpt_correction_T_max 1.1908
_exptl_absorpt_correction_T_min 0.5510
_exptl_absorpt_correction_type empirical
_exptl_absorpt_process_details abscore
_exptl_crystal_colour colorless
_exptl_crystal_density_diffrn 1.713
_exptl_crystal_density_method 'not measured'
_exptl_crystal_description block
_exptl_crystal_F_000 832
_exptl_crystal_size_max 0.230
_exptl_crystal_size_mid 0.158
_exptl_crystal_size_min 0.139
_refine_diff_density_max 1.126
_refine_diff_density_min -0.711
_refine_diff_density_rms 0.155
_refine_ls_abs_structure_details 'Flack H D (1983), Acta Cryst. A39, 876-881'
_refine_ls_abs_structure_Flack 0.13(6)
_refine_ls_extinction_method none
_refine_ls_goodness_of_fit_ref 1.059
_refine_ls_hydrogen_treatment mixed
_refine_ls_matrix_type full
_refine_ls_number_parameters 208
_refine_ls_number_reflns 1823
_refine_ls_number_restraints 2
_refine_ls_restrained_S_all 1.058
_refine_ls_R_factor_all 0.0405
_refine_ls_R_factor_gt 0.0358
_refine_ls_shift/su_max 0.000
_refine_ls_shift/su_mean 0.000
_refine_ls_structure_factor_coef Fsqd
_refine_ls_weighting_details 'calc w=1/[\s^2^(Fo^2^)+(0.0626P)^2^+0.0000P] where P=(Fo^2^+2Fc^2^)/3'
_refine_ls_weighting_scheme calc
_refine_ls_wR_factor_gt 0.0826
_refine_ls_wR_factor_ref 0.1016
_reflns_number_gt 1665
_reflns_number_total 1823
_reflns_threshold_expression >2sigma(I)
_cod_data_source_file cg049833hsi20040523_095753.cif
_cod_data_source_block a
_cod_original_cell_volume 1598.8(6)
_cod_original_sg_symbol_H-M Cc
_cod_database_code 4505034

loop_
_symmetry_equiv_pos_as_xyz
'x, y, z'
'x, -y, z+1/2'
'x+1/2, y+1/2, z'
'x+1/2, -y+1/2, z+1/2'

loop_
_atom_site_label
_atom_site_type_symbol
_atom_site_fract_x
_atom_site_fract_y
_atom_site_fract_z
_atom_site_U_iso_or_equiv
_atom_site_adp_type
_atom_site_occupancy
_atom_site_symmetry_multiplicity
_atom_site_calc_flag
_atom_site_refinement_flags
Ag1 Ag 0.83668(5) 0.15260(3) 0.30550(6) 0.02420(16) Uani 1 1 d .
C13 C 0.8658(9) 0.1640(7) -0.2694(15) 0.029(2) Uani 1 1 d .
H13A H 0.8161 0.1844 -0.3631 0.035 Uiso 1 1 calc R
H13C H 0.9061 0.2181 -0.2304 0.035 Uiso 1 1 calc R
C12 C 0.8208(7) 0.1270(8) -0.1239(12) 0.0226(18) Uani 1 1 d .
H12A H 0.7829 0.0713 -0.1623 0.027 Uiso 1 1 calc R
H12B H 0.8710 0.1084 -0.0295 0.027 Uiso 1 1 calc R
C6 C 0.6365(6) 0.1545(6) 0.0806(11) 0.0281(17) Uani 1 1 d .
H6A H 0.5964 0.1646 -0.0243 0.034 Uiso 1 1 calc R
C5 C 1.0371(6) 0.1014(6) 0.4932(10) 0.0245(16) Uani 1 1 d .
H5A H 1.0809 0.0788 0.5863 0.029 Uiso 1 1 calc R
C11 C 0.7581(6) 0.2007(6) -0.0633(10) 0.0302(17) Uani 1 1 d .
H11A H 0.7936 0.2591 -0.0372 0.036 Uiso 1 1 calc R
H11B H 0.7032 0.2137 -0.1530 0.036 Uiso 1 1 calc R
C7 C 0.5931(7) 0.1268(9) 0.2159(13) 0.027(2) Uani 1 1 d .
C4 C 1.0709(7) 0.1229(8) 0.3392(12) 0.024(2) Uani 1 1 d .
C14 C 0.9249(6) 0.0864(6) -0.3291(9) 0.0281(16) Uani 1 1 d .
H14A H 0.9823 0.0760 -0.2436 0.034 Uiso 1 1 calc R
H14C H 0.8888 0.0279 -0.3431 0.034 Uiso 1 1 calc R
N4 N 0.4947(5) 0.1163(6) 0.1889(11) 0.0373(17) Uani 1 1 d .
H4A H 0.4557 0.1273 0.0946 0.045 Uiso 1 1 calc R
N3 N 0.7258(5) 0.1670(6) 0.0892(9) 0.0259(15) Uani 1 1 d .
N2 N 0.9512(5) 0.1119(6) 0.5078(8) 0.0255(14) Uani 1 1 d .
C3 C 1.1542(5) 0.0840(5) 0.3128(9) 0.0178(13) Uani 1 1 d .
H3A H 1.1941 0.0443 0.3879 0.021 Uiso 1 1 calc R
C2 C 1.1693(7) 0.1126(7) 0.1597(11) 0.0330(19) Uani 1 1 d .
H2A H 1.2202 0.0949 0.1114 0.040 Uiso 1 1 calc R
C1 C 1.0963(6) 0.1723(6) 0.0881(11) 0.0319(19) Uani 1 1 d .
H1A H 1.0894 0.2023 -0.0166 0.038 Uiso 1 1 calc R
C8 C 0.6280(6) 0.1014(6) 0.3847(12) 0.0334(19) Uani 1 1 d .
H8A H 0.6916 0.1000 0.4400 0.040 Uiso 1 1 calc R
C9 C 0.5492(8) 0.0781(7) 0.4561(14) 0.045(2) Uani 1 1 d .
H9A H 0.5507 0.0603 0.5677 0.054 Uiso 1 1 calc R
C10 C 0.4703(7) 0.0870(6) 0.3295(14) 0.042(2) Uani 1 1 d .
H10A H 0.4083 0.0742 0.3406 0.050 Uiso 1 1 calc R
N5 N 0.8171(5) 0.3914(5) 0.3211(12) 0.0344(18) Uani 1 1 d .
O3 O 0.8837(5) 0.3328(5) 0.3534(12) 0.0478(18) Uani 1 1 d .
O2 O 0.8119(4) 0.4527(5) 0.4291(7) 0.0355(13) Uani 1 1 d .
O1 O 0.7588(6) 0.3881(6) 0.1873(10) 0.060(2) Uani 1 1 d .
N1 N 1.0337(6) 0.1801(7) 0.2014(10) 0.0412(18) Uani 1 1 d .
H1C H 0.9827 0.2136 0.1878 0.049 Uiso 1 1 calc R

loop_
_atom_site_aniso_label
_atom_site_aniso_U_11
_atom_site_aniso_U_22
_atom_site_aniso_U_33
_atom_site_aniso_U_23
_atom_site_aniso_U_13
_atom_site_aniso_U_12
Ag1 0.0212(2) 0.0308(3) 0.0200(2) 0.0021(4) 0.00263(15) 0.0022(4)
C13 0.030(5) 0.029(5) 0.028(5) -0.001(4) 0.004(4) 0.002(4)
C12 0.024(4) 0.028(4) 0.014(4) -0.003(4) 0.001(3) -0.002(4)
C6 0.032(4) 0.025(4) 0.026(4) 0.001(3) 0.001(3) 0.007(3)
C5 0.027(4) 0.019(4) 0.024(4) -0.001(3) -0.001(3) -0.002(3)
C11 0.029(4) 0.035(4) 0.026(4) 0.006(3) 0.005(3) 0.010(4)
C7 0.023(4) 0.027(4) 0.030(6) 0.002(4) 0.004(4) -0.001(4)
C4 0.022(4) 0.022(4) 0.026(6) -0.007(4) 0.001(4) -0.007(3)
C14 0.033(4) 0.028(4) 0.023(3) 0.001(3) 0.004(3) 0.001(3)
N4 0.022(3) 0.031(4) 0.059(5) -0.005(4) 0.009(3) -0.001(3)
N3 0.024(3) 0.031(4) 0.022(3) -0.002(3) 0.004(2) 0.006(3)
N2 0.026(4) 0.027(4) 0.023(3) -0.002(3) 0.003(2) 0.003(3)
C3 0.009(3) 0.017(3) 0.027(4) -0.006(3) 0.003(3) -0.002(3)
C2 0.035(5) 0.031(5) 0.035(5) -0.016(4) 0.013(4) -0.009(4)
C1 0.034(4) 0.037(5) 0.025(4) -0.003(3) 0.005(3) -0.010(4)
C8 0.028(4) 0.032(5) 0.041(5) -0.002(4) 0.011(4) -0.002(4)
C9 0.044(6) 0.034(5) 0.061(7) 0.011(5) 0.024(5) -0.002(5)
C10 0.034(5) 0.025(4) 0.067(7) 0.006(4) 0.013(5) -0.003(4)
N5 0.022(5) 0.024(3) 0.054(5) 0.001(4) 0.002(4) -0.001(3)
O3 0.025(3) 0.038(4) 0.075(5) -0.014(4) -0.003(3) 0.007(3)
O2 0.030(3) 0.038(3) 0.041(3) 0.002(3) 0.014(2) 0.002(3)
O1 0.053(5) 0.051(4) 0.063(5) -0.013(4) -0.016(4) 0.015(4)
N1 0.036(4) 0.050(5) 0.036(4) 0.004(4) 0.005(3) -0.006(4)

loop_
_atom_type_symbol
_atom_type_description
_atom_type_scat_dispersion_real
_atom_type_scat_dispersion_imag
_atom_type_scat_source
C C 0.0033 0.0016 'International Tables Vol C Tables 4.2.6.8 and 6.1.1.4'
H H 0.0000 0.0000 'International Tables Vol C Tables 4.2.6.8 and 6.1.1.4'
N N 0.0061 0.0033 'International Tables Vol C Tables 4.2.6.8 and 6.1.1.4'
O O 0.0106 0.0060 'International Tables Vol C Tables 4.2.6.8 and 6.1.1.4'
Ag Ag -0.8971 1.1015 'International Tables Vol C Tables 4.2.6.8 and 6.1.1.4'

loop_
_geom_angle_atom_site_label_1
_geom_angle_atom_site_label_2
_geom_angle_atom_site_label_3
_geom_angle
_geom_angle_site_symmetry_1
_geom_angle_site_symmetry_3
N3 Ag1 N2 169.4(3) . .
C14 C13 C12 110.1(6) . .
C11 C12 C13 112.4(8) . .
N3 C6 C7 126.2(8) . .
N2 C5 C4 123.7(8) . .
N3 C11 C12 110.7(7) . .
N4 C7 C8 105.9(9) . .
N4 C7 C6 120.1(9) . .
C8 C7 C6 133.9(10) . .
C3 C4 N1 108.2(9) . .
C3 C4 C5 120.2(9) . .
N1 C4 C5 131.5(10) . .
N2 C14 C13 111.4(7) 1_554 .
C10 N4 C7 109.9(9) . .
C6 N3 C11 118.8(7) . .
C6 N3 Ag1 127.3(6) . .
C11 N3 Ag1 113.9(5) . .
C5 N2 C14 118.9(7) . 1_556
C5 N2 Ag1 124.6(5) . .
C14 N2 Ag1 116.3(5) 1_556 .
C2 C3 C4 109.2(8) . .
C3 C2 C1 108.3(8) . .
C2 C1 N1 107.9(8) . .
C7 C8 C9 107.5(9) . .
C10 C9 C8 106.6(9) . .
N4 C10 C9 110.1(9) . .
O1 N5 O2 121.1(8) . .
O1 N5 O3 120.9(9) . .
O2 N5 O3 118.1(9) . .
C4 N1 C1 106.3(8) . .

loop_
_geom_bond_atom_site_label_1
_geom_bond_atom_site_label_2
_geom_bond_distance
_geom_bond_site_symmetry_2
Ag1 N3 2.113(7) .
Ag1 N2 2.142(7) .
C13 C14 1.523(13) .
C13 C12 1.542(11) .
C12 C11 1.521(13) .
C6 N3 1.282(12) .
C6 C7 1.418(14) .
C5 N2 1.271(11) .
C5 C4 1.454(12) .
C11 N3 1.479(11) .
C7 N4 1.391(13) .
C7 C8 1.396(13) .
C4 C3 1.372(13) .
C4 N1 1.388(14) .
C14 N2 1.485(10) 1_554
N4 C10 1.320(13) .
N2 C14 1.485(10) 1_556
C3 C2 1.357(12) .
C2 C1 1.376(14) .
C1 N1 1.411(12) .
C8 C9 1.410(13) .
C9 C10 1.365(16) .
N5 O1 1.222(11) .
N5 O2 1.241(10) .
N5 O3 1.251(9) .
